data_2000457
loop_
_publ_author_name
'Carugo, O.'
'Poli, G.'
'Manzoni, L.'

_publ_section_title
;
 Structure of <i>N</i>,<i>N</i>',<i>N</i>''-triphenylbiuret
;
_journal_issue 11
_journal_name_full 'Acta Crystallographica Section C'
_journal_page_first 2013
_journal_page_last 2016
_journal_paper_doi 10.1107/S0108270192003858
_journal_volume 48
_journal_year 1992
_chemical_formula_sum 'C20 H17 N3 O2'
_chemical_formula_weight 330.39
_space_group_IT_number 14
_space_group_name_Hall '-P 2yn'
_space_group_name_H-M_alt 'P 1 21/n 1'
_symmetry_cell_setting monoclinic
_symmetry_space_group_name_H-M 'P 1 21/n 1'
_cell_angle_alpha 90
_cell_angle_beta 94.39(6)
_cell_angle_gamma 90
_cell_formula_units_Z 4
_cell_length_a 12.6190(10)
_cell_length_b 8.2850(10)
_cell_length_c 16.4690(10)
_cell_volume 1716.8(3)
_diffrn_radiation_type Cu
_diffrn_radiation_wavelength 1.54184
_exptl_absorpt_coefficient_mu 0.6284
_exptl_crystal_density_diffrn 1.278
_exptl_crystal_F_000 174
_cod_data_source_file ge0305.cif
_cod_data_source_block ge0305a
_cod_depositor_comments
;
 Adding the _atom_site_type_symbol data item.

 Antanas Vaitkus,
 2017-01-28
;
_cod_original_cell_volume 1716.7(3)
_cod_original_sg_symbol_H-M 'P 21/n'
_cod_database_code 2000457

loop_
_space_group_symop_id
_space_group_symop_operation_xyz
1 x,y,z
2 -x+1/2,y+1/2,-z+1/2
3 -x,-y,-z
4 x+1/2,-y+1/2,z+1/2

loop_
_atom_site_label
_atom_site_type_symbol
_atom_site_fract_x
_atom_site_fract_y
_atom_site_fract_z
O1 O .97996(7) -.01280(10) .13144(6)
O2 O .86787(7) .25470(10) .31462(6)
N1 N .81177(8) -.10760(10) .10740(7)
N2 N 1.01588(8) .1747(2) .25610(7)
N3 N .84596(8) .09790(10) .20114(7)
C1 C .73460(10) .1416(2) .19502(8)
C2 C .66840(10) .0958(2) .25329(9)
C3 C .56200(10) .1423(2) .24520(10)
C4 C .52430(10) .2333(3) .17960(10)
C5 C .5903(2) .2793(3) .12230(10)
C6 C .69680(10) .2347(2) .12940(10)
C7 C .88615(9) -.0098(2) .14455(8)
C8 C .82860(10) -.2224(2) .04542(8)
C9 C .74270(10) -.3188(2) .02010(10)
C10 C .7519(2) -.4310(2) -.04160(10)
C11 C .8451(2) -.4462(2) -.07850(10)
C12 C .9297(2) -.3514(2) -.05330(10)
C13 C .92290(10) -.2395(2) .00830(10)
C14 C .91070(10) .1820(2) .26218(8)
C15 C 1.09590(10) .2559(2) .30564(8)
C16 C 1.19650(10) .2562(2) .27750(9)
C17 C 1.27940(10) .3339(2) .32160(10)
C18 C 1.26330(10) .4118(2) .39280(10)
C19 C 1.16360(10) .4104(2) .42080(10)
C20 C 1.07930(10) .3323(2) .37802(9)
HC2 H .6970(10) .033(2) .2989(8)
HC3 H .5160(10) .104(2) .2920(10)
HC4 H .4450(10) .261(2) .1770(10)
HC5 H .563(2) .347(3) .0760(10)
HC6 H .7470(10) .267(2) .0892(8)
HC9 H .6760(10) -.302(2) .0434(9)
HC10 H .6900(10) -.494(2) -.0560(10)
HC11 H .8510(10) -.524(2) -.1270(10)
HC12 H 1.002(2) -.366(3) -.0830(10)
HC13 H .9820(10) -.170(2) .0268(9)
HC16 H 1.2120(10) .201(2) .2254(9)
HC17 H 1.3520(10) .330(2) .2980(10)
HC18 H 1.3230(10) .470(2) .4230(10)
HC19 H 1.1520(10) .467(2) .4728(9)
HC20 H 1.0130(10) .333(2) .3961(9)
HN2 H 1.0330(10) .124(2) .2088(9)
HN1 H .7470(10) -.117(2) .1353(9)

loop_
_geom_angle_atom_site_label_1
_geom_angle_atom_site_label_2
_geom_angle_atom_site_label_3
_geom_angle
C7 N1 C8 126.10(10)
C14 N2 C15 126.90(10)
C1 N3 C7 120.50(10)
C1 N3 C14 115.30(10)
C7 N3 C14 123.90(10)
N3 C1 C2 121.40(10)
N3 C1 C6 118.00(10)
C2 C1 C6 120.60(10)
C1 C2 C3 119.40(10)
C2 C3 C4 120.1(2)
C3 C4 C5 120.4(2)
C4 C5 C6 120.5(2)
C1 C6 C5 119.2(2)
O1 C7 N1 123.90(10)
O1 C7 N3 122.20(10)
N1 C7 N3 113.90(10)
N1 C8 C9 116.40(10)
N1 C8 C13 124.40(10)
C9 C8 C13 119.10(10)
C8 C9 C10 120.0(2)
C9 C10 C11 120.6(2)
C10 C11 C12 119.4(2)
C11 C12 C13 121.2(2)
C8 C13 C12 119.80(10)
O2 C14 N2 125.00(10)
O2 C14 N3 118.80(10)
N2 C14 N3 116.20(10)
N2 C15 C16 116.00(10)
N2 C15 C20 124.50(10)
C16 C15 C20 119.50(10)
C15 C16 C17 120.10(10)
C16 C17 C18 120.80(10)
C17 C18 C19 119.00(10)
C18 C19 C20 121.3(2)
C15 C20 C19 119.40(10)

loop_
_geom_bond_atom_site_label_1
_geom_bond_atom_site_label_2
_geom_bond_distance
O1 C7 1.220(2)
O2 C14 1.213(2)
N1 C7 1.350(2)
N1 C8 1.423(2)
N1 HN1 0.980(10)
N2 C14 1.340(2)
N2 C15 1.418(2)
N2 HN2 0.93(2)
N3 C1 1.447(2)
N3 C7 1.412(2)
N3 C14 1.427(2)
C1 C2 1.373(2)
C1 C6 1.383(2)
C2 C3 1.394(2)
C2 HC2 0.960(10)
C3 C4 1.373(3)
C3 HC3 1.04(2)
C4 C5 1.360(3)
C4 HC4 1.02(2)
C5 C6 1.390(2)
C5 HC5 0.99(2)
C6 HC6 0.990(10)
C8 C9 1.385(2)
C8 C13 1.385(2)
C9 C10 1.388(3)
C9 HC9 0.960(10)
C10 C11 1.371(3)
C10 HC10 0.95(2)
C11 C12 1.363(3)
C11 HC11 1.03(2)
C12 C13 1.383(2)
C12 HC12 1.08(2)
C13 HC13 0.98(2)
C15 C16 1.384(2)
C15 C20 1.379(2)
C16 C17 1.386(2)
C16 HC16 1.00(2)
C17 C18 1.368(2)
C17 HC17 1.01(2)
C18 C19 1.372(2)
C18 HC18 1.00(2)
C19 C20 1.390(2)
C19 HC19 1.00(2)
C20 HC20 0.920(10)
